data_2009810
loop_
_publ_author_name
'Reuter, Gert'
'Frenzen, Gerlinde'

_publ_contact_author
;
Gert Reuter
FB 19 Anorganische Chemie
Univ. Gh Kassel
Heinrich-Plett-Str. 40
34109 Kassel
Germany
;
_publ_section_title
;
 Struktur der hexagonalen Modifikation von Lanthan(III) trichlorid
 trihydrat
;
_journal_issue 6
_journal_name_full 'Acta Crystallographica Section C'
_journal_page_first 844
_journal_page_last 845
_journal_paper_doi 10.1107/S0108270193012570
_journal_volume 50
_journal_year 1994
_chemical_formula_sum 'Cl3 H6 La O3'
_chemical_formula_weight 299.31
_chemical_name_common 'Lanthan Trichloride Trihydrate'
_chemical_name_systematic
;
 ?
;
_space_group_IT_number 189
_symmetry_cell_setting hexagonal
_symmetry_space_group_name_Hall 'P -6 -2'
_symmetry_space_group_name_H-M 'P -6 2 m'
_audit_creation_method SHELXL
_cell_angle_alpha 90
_cell_angle_beta 90
_cell_angle_gamma 120
_cell_formula_units_Z 1
_cell_length_a 6.8780(10)
_cell_length_b 6.8780(10)
_cell_length_c 4.4170(10)
_cell_measurement_reflns_used 25
_cell_measurement_temperature 293(2)
_cell_measurement_theta_max 25
_cell_measurement_theta_min 5
_cell_volume 180.96(6)
_computing_cell_refinement 'CELDIM  (Enraf-Nonius)'
_computing_data_collection 'Enraf-Nonius CAD4'
_computing_data_reduction 'XCAD4PC (Harms, 1993)'
_computing_molecular_graphics 'SCHAKAL92 (Keller, 1993)'
_computing_publication_material 'SHELXL-93 (Sheldrick, 1993)'
_computing_structure_refinement 'SHELXL-93 (Sheldrick, 1993)'
_computing_structure_solution 'SHELXS-86 (Sheldrick, 1985)'
_diffrn_ambient_temperature 293(2)
_diffrn_measurement_device 'Enraf-Nonius CAD4'
_diffrn_measurement_method \w-scan
_diffrn_radiation_monochromator graphite
_diffrn_radiation_source 'fine-focus sealed tube'
_diffrn_radiation_type MoK\a
_diffrn_radiation_wavelength 0.71073
_diffrn_reflns_av_R_equivalents 0.109
_diffrn_reflns_av_sigmaI/netI 0.0413
_diffrn_reflns_limit_h_max 8
_diffrn_reflns_limit_h_min -8
_diffrn_reflns_limit_k_max 8
_diffrn_reflns_limit_k_min -8
_diffrn_reflns_limit_l_max 5
_diffrn_reflns_limit_l_min -5
_diffrn_reflns_number 1252
_diffrn_reflns_theta_max 24.90
_diffrn_reflns_theta_min 3.42
_diffrn_standards_interval_count 250
_diffrn_standards_interval_time 120
_diffrn_standards_number 2
_exptl_absorpt_coefficient_mu 6.927
_exptl_absorpt_correction_T_max 0.39
_exptl_absorpt_correction_T_min 0.12
_exptl_absorpt_correction_type 'numerisch, SHELX76 (Sheldrick, 1976)'
_exptl_crystal_colour farblos
_exptl_crystal_density_diffrn 2.747
_exptl_crystal_description 'Gestalt ?'
_exptl_crystal_F_000 138
_exptl_crystal_size_max 0.78
_exptl_crystal_size_mid 0.28
_exptl_crystal_size_min 0.14
_refine_diff_density_max 0.626
_refine_diff_density_min -0.813
_refine_ls_abs_structure_details 'Flack H D (1983), Acta Cryst. A39, 876-881'
_refine_ls_abs_structure_Flack -0.03(11)
_refine_ls_extinction_method nein
_refine_ls_goodness_of_fit_all 1.352
_refine_ls_goodness_of_fit_obs 1.352
_refine_ls_matrix_type full
_refine_ls_number_parameters 11
_refine_ls_number_reflns 141
_refine_ls_number_restraints 0
_refine_ls_restrained_S_all 1.352
_refine_ls_restrained_S_obs 1.352
_refine_ls_R_factor_all 0.0222
_refine_ls_R_factor_obs 0.0222
_refine_ls_shift/esd_max 0.013
_refine_ls_shift/esd_mean 0.004
_refine_ls_structure_factor_coef Fsqd
_refine_ls_weighting_scheme
; Berechnetes Wichtungsschema w = 1/[\s^2^(F~o~^2^) + (0.0388P)^2^ + 0.0000P]
mit P = (F~o~^2^ + 2F~c~^2^)/3
;
_refine_ls_wR_factor_all 0.0677
_refine_ls_wR_factor_obs 0.0677
_reflns_number_observed 141
_reflns_number_total 141
_reflns_observed_criterion >2\s(I)
_cod_data_source_file se1038.cif
_cod_data_source_block se1038
_cod_depositor_comments
;
The following automatic conversions were performed:
'_symmetry_cell_setting' value 'Hexagonal' changed to 'hexagonal'
according to '/home/saulius/struct/CIF-dictionaries/cif_core.dic'
dictionary named 'cif_core.dic' version 2.4.1 from
2010-06-29.

'_geom_bond_publ_flag' value 'Y' changed to 'y' according to
'/home/saulius/struct/CIF-dictionaries/cif_core.dic' dictionary named
'cif_core.dic' version 2.4.1 from 2010-06-29 (2 times).

Automatic conversion script
Id: cif_fix_enum 1527 2010-12-29 10:47:43Z saulius 

The following automatic conversions were performed:

'_symmetry_cell_setting' value 'Hexagonal' changed to 'hexagonal'
according to /home/saulius/struct/CIF-dictionaries/cif_core.dic
dictionary named 'cif_core.dic' version 2.4.1 from
2010-06-29.

'_geom_bond_publ_flag' value 'Y' changed to 'y'
according to /home/saulius/struct/CIF-dictionaries/cif_core.dic
dictionary named 'cif_core.dic' version 2.4.1 from 2010-06-29 (2
times).

'_geom_angle_publ_flag' value 'Y' changed to 'y' according
to /home/saulius/struct/CIF-dictionaries/cif_core.dic dictionary
named 'cif_core.dic' version 2.4.1 from 2010-06-29 (6 times).

Automatic conversion script
Id: cif_fix_values 1715 2011-07-08 13:25:40Z adriana 
;
_cod_database_code 2009810

loop_
_symmetry_equiv_pos_as_xyz
'x, y, z'
'x, y, -z'
'y, x, z'
'y, x, -z'
'-y, x-y, z'
'-y, x-y, -z'
'-x, -x+y, z'
'-x, -x+y, -z'
'-x+y, -x, z'
'-x+y, -x, -z'
'x-y, -y, z'
'x-y, -y, -z'

loop_
_atom_site_aniso_label
_atom_site_aniso_U_11
_atom_site_aniso_U_22
_atom_site_aniso_U_33
_atom_site_aniso_U_12
_atom_site_aniso_U_13
_atom_site_aniso_U_23
La 0.0170(5) 0.0170(5) 0.0099(6) 0.0085(2) 0 0
Cl 0.0290(10) 0.0290(10) 0.0200(10) -0.0010(10) 0 0
O 0.048(4) 0.14(2) 0.009(3) 0.068(7) 0 0

loop_
_atom_site_label
_atom_site_fract_x
_atom_site_fract_y
_atom_site_fract_z
_atom_site_U_iso_or_equiv
_atom_site_thermal_displace_type
_atom_site_calc_flag
_atom_site_refinement_flags
_atom_site_occupancy
_atom_site_disorder_group
_atom_site_type_symbol
La 0 0 0 0.0146(4) Uani d S 1 . La
Cl 0.2910(5) 0.2910(5) 0.5 0.0326(9) Uani d S 1 . Cl
O 0.365(2) 0 0 0.055(5) Uani d S 1 . O

loop_
_atom_type_symbol
_atom_type_description
_atom_type_scat_dispersion_real
_atom_type_scat_dispersion_imag
_atom_type_scat_source
La La -0.2871 2.4523 'International Tables Bd C Tabelle 4.2.6.8 und 6.1.1.4'
Cl Cl 0.1484 0.1585 'International Tables Bd C Tabelle 4.2.6.8 und 6.1.1.4'
O O 0.0106 0.0060 'International Tables Bd C Tabelle 4.2.6.8 und 6.1.1.4'
H H 0.0000 0.0000 'International Tables Bd C Tabelle 4.2.6.8 und 6.1.1.4'

loop_
_geom_angle_atom_site_label_1
_geom_angle_atom_site_label_2
_geom_angle_atom_site_label_3
_geom_angle_site_symmetry_1
_geom_angle_site_symmetry_3
_geom_angle
_geom_angle_publ_flag
O La O 7 3 120.0 ?
O La O 7 . 120.0 ?
O La O 3 . 120.0 y
O La Cl 7 . 132.18(5) y
O La Cl 3 . 70.38(2) ?
O La Cl . . 70.38(2) y
O La Cl 7 5_554 70.38(2) ?
O La Cl 3 5_554 70.38(2) ?
O La Cl . 5_554 132.18(5) ?
Cl La Cl . 7_554 140.77(4) y
O La Cl 7 9_554 70.38(2) ?
O La Cl 3 9_554 132.18(5) ?
O La Cl . 9_554 70.38(2) ?
Cl La Cl . 9_554 140.77(4) ?
Cl La Cl 5_554 9_554 71.11(8) ?
O La Cl 7 5 70.38(2) ?
O La Cl 3 5 70.38(2) ?
O La Cl . 5 132.18(5) ?
Cl La Cl . 5 71.11(8) y
Cl La Cl 5_554 5 95.64(10) ?
Cl La Cl 9_554 5 140.77(4) ?
O La Cl 7 9 70.38(2) ?
O La Cl 3 9 132.18(5) ?
O La Cl . 9 70.38(2) ?
Cl La Cl . 9 71.11(8) ?
Cl La Cl 5_554 9 140.77(4) ?
Cl La Cl 9_554 9 95.64(10) ?
Cl La Cl 5 9 71.11(8) ?
O La Cl 7 1_554 132.18(5) ?
O La Cl 3 1_554 70.38(2) ?
O La Cl . 1_554 70.38(2) ?
Cl La Cl . 1_554 95.64(10) y
Cl La Cl 5_554 1_554 71.11(8) ?
Cl La Cl 9_554 1_554 71.11(8) ?
Cl La Cl 5 1_554 140.77(4) ?
Cl La Cl 9 1_554 140.77(4) ?
La Cl La . 1_556 95.64(10) y

loop_
_geom_bond_atom_site_label_1
_geom_bond_atom_site_label_2
_geom_bond_site_symmetry_2
_geom_bond_distance
_geom_bond_publ_flag
La O 7 2.511(12) ?
La O 3 2.511(12) ?
La O . 2.510(10) y
La Cl . 2.980(2) y
La Cl 5_554 2.980(2) ?
La Cl 9_554 2.980(2) ?
La Cl 5 2.980(2) ?
La Cl 9 2.980(2) ?
La Cl 1_554 2.980(2) ?
Cl La 1_556 2.980(2) ?
